data_4004033
loop_
_publ_author_name
'J\;edrzejowski, Damian'
'Pander, Marzena'
'Nitek, Wojciech'
'Bury, Wojciech'
'Matoga, Dariusz'

_publ_section_title
;
 Turning Flexibility into Rigidity: Stepwise Locking of Interpenetrating
 Networks in a MOF Crystal through Click Reaction
;
_journal_issue 18
_journal_name_full 'Chemistry of Materials'
_journal_page_first 7509
_journal_page_last 7517
_journal_paper_doi 10.1021/acs.chemmater.1c02451
_journal_volume 33
_journal_year 2021
_chemical_formula_moiety 'C19 H16 N4'
_chemical_formula_sum 'C19 H16 N4'
_chemical_formula_weight 300.36
_chemical_name_common DPT-nor
_space_group_IT_number 14
_space_group_name_Hall '-P 2ybc'
_space_group_name_H-M_alt 'P 1 21/c 1'
_symmetry_cell_setting monoclinic
_symmetry_Int_Tables_number 14
_symmetry_space_group_name_Hall '-P 2ybc'
_symmetry_space_group_name_H-M 'P 1 21/c 1'
_atom_sites_solution_hydrogens geom
_audit_creation_date 2020-12-08T19:16:09-00:00
_audit_creation_method 'WinGX routine CIF_UPDATE'
_audit_update_record
;
2021-02-25 deposited with the CCDC.	2021-05-27 downloaded from the CCDC.
;
_cell_angle_alpha 90
_cell_angle_beta 96.570(5)
_cell_angle_gamma 90
_cell_formula_units_Z 4
_cell_length_a 10.6147(6)
_cell_length_b 9.0978(5)
_cell_length_c 15.2177(9)
_cell_measurement_reflns_used 5617
_cell_measurement_temperature 100(2)
_cell_measurement_theta_max 69.995
_cell_measurement_theta_min 4.181
_cell_volume 1459.93(14)
_computing_cell_refinement 'CrysAlisPro 1.171.40.67a (Rigaku OD, 2019)'
_computing_data_collection 'CrysAlisPro 1.171.40.67a (Rigaku OD, 2019)'
_computing_data_reduction 'CrysAlisPro 1.171.40.67a (Rigaku OD, 2019)'
_computing_structure_refinement 'SHELXL-2018/3 (Sheldrick, 2018)'
_diffrn_ambient_environment N~2~
_diffrn_ambient_temperature 100(2)
_diffrn_detector 'Hybrid Pixel Array Detector'
_diffrn_detector_area_resol_mean 10
_diffrn_detector_type HyPix
_diffrn_measured_fraction_theta_full 0.998
_diffrn_measured_fraction_theta_max 0.976
_diffrn_measurement_device 'four-circle diffractometer'
_diffrn_measurement_device_type 'XtaLAB Synergy, Dualflex, HyPix'
_diffrn_measurement_method '\w scans'
_diffrn_orient_matrix_type 'CrysAlisPro convention (1999,Acta A55,543-557)'
_diffrn_orient_matrix_UB_11 0.1249116
_diffrn_orient_matrix_UB_12 -0.0656472
_diffrn_orient_matrix_UB_13 0.0449604
_diffrn_orient_matrix_UB_21 0.035143
_diffrn_orient_matrix_UB_22 -0.0499229
_diffrn_orient_matrix_UB_23 -0.0908173
_diffrn_orient_matrix_UB_31 0.0675491
_diffrn_orient_matrix_UB_32 0.1476598
_diffrn_orient_matrix_UB_33 -0.0106141
_diffrn_radiation_monochromator mirror
_diffrn_radiation_probe x-ray
_diffrn_radiation_type MoK\a
_diffrn_radiation_wavelength 0.71073
_diffrn_reflns_av_R_equivalents 0.0692
_diffrn_reflns_av_unetI/netI 0.0477
_diffrn_reflns_Laue_measured_fraction_full 0.998
_diffrn_reflns_Laue_measured_fraction_max 0.976
_diffrn_reflns_limit_h_max 12
_diffrn_reflns_limit_h_min -12
_diffrn_reflns_limit_k_max 11
_diffrn_reflns_limit_k_min -9
_diffrn_reflns_limit_l_max 18
_diffrn_reflns_limit_l_min -18
_diffrn_reflns_number 11925
_diffrn_reflns_point_group_measured_fraction_full 0.998
_diffrn_reflns_point_group_measured_fraction_max 0.976
_diffrn_reflns_theta_full 25.242
_diffrn_reflns_theta_max 25.837
_diffrn_reflns_theta_min 1.931
_diffrn_source 'micro-focus sealed X-ray tube'
_diffrn_source_type 'PhotonJet (Cu) X-ray Source'
_exptl_absorpt_coefficient_mu 0.084
_exptl_absorpt_correction_T_max 1
_exptl_absorpt_correction_T_min 0.504
_exptl_absorpt_correction_type gaussian
_exptl_absorpt_process_details
;
        CrysAlisPro 1.171.40.67a (Rigaku Oxford Diffraction, 2019)
Numerical absorption correction based on gaussian integration over
                        a multifaceted crystal model
        Empirical absorption correction using spherical harmonics,
 implemented in SCALE3 ABSPACK scaling algorithm.
;
_exptl_crystal_colour 'clear colourless'
_exptl_crystal_density_diffrn 1.367
_exptl_crystal_description plate
_exptl_crystal_F_000 632
_exptl_crystal_size_max 0.261
_exptl_crystal_size_mid 0.18
_exptl_crystal_size_min 0.034
_refine_diff_density_max 0.441
_refine_diff_density_min -0.288
_refine_diff_density_rms 0.066
_refine_ls_extinction_coef 0.011(4)
_refine_ls_extinction_expression Fc^*^=kFc[1+0.001xFc^2^\l^3^/sin(2\q)]^-1/4^
_refine_ls_extinction_method 'SHELXL-2018/3 (Sheldrick 2018)'
_refine_ls_goodness_of_fit_ref 1.05
_refine_ls_hydrogen_treatment constr
_refine_ls_matrix_type full
_refine_ls_number_parameters 209
_refine_ls_number_reflns 2748
_refine_ls_number_restraints 0
_refine_ls_restrained_S_all 1.05
_refine_ls_R_factor_all 0.061
_refine_ls_R_factor_gt 0.0574
_refine_ls_shift/su_max 0
_refine_ls_shift/su_mean 0
_refine_ls_structure_factor_coef Fsqd
_refine_ls_weighting_details 'w=1/[\s^2^(Fo^2^)+(0.1119P)^2^+0.5603P] where P=(Fo^2^+2Fc^2^)/3'
_refine_ls_weighting_scheme calc
_refine_ls_wR_factor_gt 0.1638
_refine_ls_wR_factor_ref 0.1715
_reflns_Friedel_coverage 0
_reflns_number_gt 2480
_reflns_number_total 2748
_reflns_threshold_expression 'I > 2\s(I)'
_cod_data_source_file CCDC_2065044_dpt-nor.cif
_cod_data_source_block DPT-nor
_cod_original_sg_symbol_H-M 'P 21/c'
_cod_database_code 4004033
_shelx_estimated_absorpt_t_min 0.978
_shelx_estimated_absorpt_t_max 0.997
_shelx_shelxl_version_number 2018/3

loop_
_symmetry_equiv_pos_as_xyz
'x, y, z'
'-x, y+1/2, -z+1/2'
'-x, -y, -z'
'x, -y-1/2, z-1/2'

loop_
_atom_site_label
_atom_site_type_symbol
_atom_site_fract_x
_atom_site_fract_y
_atom_site_fract_z
_atom_site_U_iso_or_equiv
_atom_site_adp_type
_atom_site_occupancy
_atom_site_site_symmetry_order
_atom_site_calc_flag
_atom_site_refinement_flags_posn
_atom_site_refinement_flags_adp
_atom_site_refinement_flags_occupancy
_atom_site_disorder_assembly
_atom_site_disorder_group
C1 C 0.45496(16) 0.43959(19) -0.11479(11) 0.0255(4) Uani 1 1 d . . . . .
H1 H 0.542237 0.454833 -0.120341 0.031 Uiso 1 1 calc R U . . .
C2 C 0.36288(17) 0.52225(19) -0.16413(11) 0.0274(4) Uani 1 1 d . . . . .
H2 H 0.390141 0.593563 -0.203457 0.033 Uiso 1 1 calc R U . . .
N3 N 0.23860(14) 0.50863(16) -0.16024(10) 0.0286(4) Uani 1 1 d . . . . .
C4 C 0.20355(17) 0.40682(19) -0.10331(12) 0.0283(4) Uani 1 1 d . . . . .
H4 H 0.11561 0.395078 -0.098728 0.034 Uiso 1 1 calc R U . . .
C5 C 0.28789(16) 0.31852(19) -0.05124(11) 0.0255(4) Uani 1 1 d . . . . .
H5 H 0.257795 0.248596 -0.012228 0.031 Uiso 1 1 calc R U . . .
C6 C 0.41751(16) 0.33317(17) -0.05657(11) 0.0227(4) Uani 1 1 d . . . . .
C7 C 0.51166(16) 0.24177(18) -0.00209(11) 0.0227(4) Uani 1 1 d . . . . .
N8 N 0.47437(13) 0.19539(15) 0.07569(9) 0.0244(4) Uani 1 1 d . . . . .
N9 N 0.55165(13) 0.11714(16) 0.13255(9) 0.0240(4) Uani 1 1 d . . . . .
C10 C 0.66980(16) 0.08110(18) 0.11446(11) 0.0231(4) Uani 1 1 d . . . . .
C11 C 0.70966(16) 0.11767(18) 0.03293(11) 0.0230(4) Uani 1 1 d . . . . .
C12 C 0.62896(16) 0.20036(18) -0.02643(11) 0.0233(4) Uani 1 1 d . . . . .
C13 C 0.74528(16) -0.00675(17) 0.18350(11) 0.0225(4) Uani 1 1 d . . . . .
C14 C 0.68460(16) -0.10271(18) 0.23659(11) 0.0236(4) Uani 1 1 d . . . . .
H14 H 0.594681 -0.10901 0.230173 0.028 Uiso 1 1 calc R U . . .
C15 C 0.75593(17) -0.18830(19) 0.29838(11) 0.0274(4) Uani 1 1 d . . . . .
H15 H 0.712344 -0.252326 0.33389 0.033 Uiso 1 1 calc R U . . .
N16 N 0.88327(14) -0.18676(16) 0.31150(10) 0.0285(4) Uani 1 1 d . . . . .
C17 C 0.94110(17) -0.0924(2) 0.26127(11) 0.0280(4) Uani 1 1 d . . . . .
H17 H 1.031101 -0.088078 0.269674 0.034 Uiso 1 1 calc R U . . .
C18 C 0.87777(17) -0.00068(18) 0.19782(11) 0.0251(4) Uani 1 1 d . . . . .
H18 H 0.923613 0.06495 0.164763 0.03 Uiso 1 1 calc R U . . .
C19 C 0.82685(16) 0.08546(19) -0.01148(11) 0.0256(4) Uani 1 1 d . . . . .
H19 H 0.879057 -0.00021 0.012337 0.031 Uiso 1 1 calc R U . . .
C20 C 0.76564(17) 0.07219(19) -0.10863(11) 0.0277(4) Uani 1 1 d . . . . .
H20A H 0.829071 0.069302 -0.151502 0.033 Uiso 1 1 calc R U . . .
H20B H 0.706984 -0.01238 -0.118156 0.033 Uiso 1 1 calc R U . . .
C21 C 0.69590(15) 0.22091(18) -0.10832(11) 0.0239(4) Uani 1 1 d . . . . .
H21 H 0.640565 0.246627 -0.163838 0.029 Uiso 1 1 calc R U . . .
C22 C 0.80835(17) 0.32717(19) -0.08110(12) 0.0276(4) Uani 1 1 d . . . . .
H22A H 0.850855 0.356292 -0.13304 0.033 Uiso 1 1 calc R U . . .
H22B H 0.779218 0.416633 -0.052374 0.033 Uiso 1 1 calc R U . . .
C23 C 0.89826(17) 0.2345(2) -0.01500(12) 0.0292(4) Uani 1 1 d . . . . .
H23A H 0.910595 0.281653 0.044006 0.035 Uiso 1 1 calc R U . . .
H23B H 0.981899 0.220833 -0.036712 0.035 Uiso 1 1 calc R U . . .

loop_
_atom_site_aniso_label
_atom_site_aniso_U_11
_atom_site_aniso_U_22
_atom_site_aniso_U_33
_atom_site_aniso_U_23
_atom_site_aniso_U_13
_atom_site_aniso_U_12
C1 0.0249(8) 0.0297(9) 0.0212(8) 0.0009(6) -0.0004(6) 0.0005(6)
C2 0.0293(9) 0.0301(9) 0.0217(9) 0.0040(7) -0.0012(7) -0.0011(7)
N3 0.0266(8) 0.0339(8) 0.0243(8) 0.0017(6) -0.0018(6) 0.0018(6)
C4 0.0253(9) 0.0339(9) 0.0251(9) 0.0003(7) -0.0002(7) -0.0005(7)
C5 0.0283(9) 0.0283(9) 0.0195(8) -0.0008(6) 0.0011(7) -0.0016(6)
C6 0.0268(9) 0.0245(8) 0.0161(8) -0.0027(6) 0.0001(6) 0.0010(6)
C7 0.0265(8) 0.0243(8) 0.0170(8) -0.0012(6) 0.0003(6) -0.0010(6)
N8 0.0264(7) 0.0273(7) 0.0191(7) 0.0016(5) 0.0013(6) 0.0014(6)
N9 0.0259(7) 0.0277(7) 0.0185(7) 0.0022(5) 0.0022(6) 0.0013(5)
C10 0.0258(8) 0.0249(8) 0.0187(8) -0.0016(6) 0.0023(7) -0.0004(6)
C11 0.0257(8) 0.0248(8) 0.0185(8) -0.0008(6) 0.0020(6) -0.0011(6)
C12 0.0276(9) 0.0251(8) 0.0169(8) -0.0002(6) 0.0014(7) -0.0019(6)
C13 0.0275(9) 0.0246(8) 0.0154(8) -0.0028(6) 0.0019(6) 0.0002(6)
C14 0.0246(8) 0.0271(8) 0.0193(8) -0.0010(6) 0.0039(6) -0.0007(6)
C15 0.0335(9) 0.0283(9) 0.0209(9) 0.0021(6) 0.0050(7) -0.0006(7)
N16 0.0309(8) 0.0343(8) 0.0195(7) 0.0032(6) -0.0004(6) 0.0028(6)
C17 0.0264(9) 0.0369(9) 0.0198(9) -0.0018(7) -0.0008(7) 0.0006(7)
C18 0.0274(9) 0.0299(9) 0.0181(8) -0.0004(6) 0.0027(6) -0.0033(7)
C19 0.0258(9) 0.0290(9) 0.0222(9) 0.0043(6) 0.0042(7) 0.0027(7)
C20 0.0311(9) 0.0302(9) 0.0227(9) -0.0040(7) 0.0071(7) -0.0017(7)
C21 0.0255(8) 0.0300(9) 0.0161(8) 0.0009(6) 0.0022(6) 0.0002(7)
C22 0.0295(9) 0.0293(9) 0.0241(9) 0.0020(7) 0.0031(7) -0.0029(7)
C23 0.0271(9) 0.0352(10) 0.0249(9) 0.0021(7) 0.0018(7) -0.0027(7)

loop_
_atom_type_symbol
_atom_type_description
_atom_type_scat_dispersion_real
_atom_type_scat_dispersion_imag
_atom_type_scat_source
C C 0.0033 0.0016 'International Tables Vol C Tables 4.2.6.8 and 6.1.1.4'
H H 0 0 'International Tables Vol C Tables 4.2.6.8 and 6.1.1.4'
N N 0.0061 0.0033 'International Tables Vol C Tables 4.2.6.8 and 6.1.1.4'

loop_
_exptl_crystal_face_index_h
_exptl_crystal_face_index_k
_exptl_crystal_face_index_l
_exptl_crystal_face_perp_dist
-1 0 0 0.0155
1 0 0 0.018
-1 2 0 0.1188
0 1 -1 0.0969
1 -4 -1 0.1108
1 0 -2 0.0602
-1 0 2 0.0767
1 3 0 0.1273
3 4 6 0.1442
-1 -4 -7 0.1205

loop_
_geom_angle_atom_site_label_1
_geom_angle_atom_site_label_2
_geom_angle_atom_site_label_3
_geom_angle
_geom_angle_site_symmetry_1
_geom_angle_site_symmetry_3
_geom_angle_publ_flag
C2 C1 C6 119.00(16) . . ?
C2 C1 H1 120.5 . . ?
C6 C1 H1 120.5 . . ?
N3 C2 C1 124.49(16) . . ?
N3 C2 H2 117.8 . . ?
C1 C2 H2 117.8 . . ?
C2 N3 C4 116.06(15) . . ?
N3 C4 C5 123.97(16) . . ?
N3 C4 H4 118 . . ?
C5 C4 H4 118 . . ?
C4 C5 C6 119.32(16) . . ?
C4 C5 H5 120.3 . . ?
C6 C5 H5 120.3 . . ?
C5 C6 C1 117.16(15) . . ?
C5 C6 C7 121.44(15) . . ?
C1 C6 C7 121.39(15) . . ?
N8 C7 C12 120.48(15) . . ?
N8 C7 C6 114.70(14) . . ?
C12 C7 C6 124.81(15) . . ?
N9 N8 C7 120.96(14) . . ?
N8 N9 C10 120.95(13) . . ?
N9 C10 C11 120.30(15) . . ?
N9 C10 C13 115.15(14) . . ?
C11 C10 C13 124.39(15) . . ?
C12 C11 C10 118.61(15) . . ?
C12 C11 C19 106.95(14) . . ?
C10 C11 C19 134.43(16) . . ?
C7 C12 C11 118.46(15) . . ?
C7 C12 C21 134.75(15) . . ?
C11 C12 C21 106.78(14) . . ?
C14 C13 C18 117.16(15) . . ?
C14 C13 C10 120.01(15) . . ?
C18 C13 C10 122.81(15) . . ?
C15 C14 C13 119.62(15) . . ?
C15 C14 H14 120.2 . . ?
C13 C14 H14 120.2 . . ?
N16 C15 C14 124.06(15) . . ?
N16 C15 H15 118 . . ?
C14 C15 H15 118 . . ?
C15 N16 C17 116.07(15) . . ?
N16 C17 C18 124.23(16) . . ?
N16 C17 H17 117.9 . . ?
C18 C17 H17 117.9 . . ?
C17 C18 C13 118.83(16) . . ?
C17 C18 H18 120.6 . . ?
C13 C18 H18 120.6 . . ?
C11 C19 C20 99.50(13) . . ?
C11 C19 C23 105.98(14) . . ?
C20 C19 C23 100.81(13) . . ?
C11 C19 H19 116.1 . . ?
C20 C19 H19 116.1 . . ?
C23 C19 H19 116.1 . . ?
C21 C20 C19 94.46(13) . . ?
C21 C20 H20A 112.8 . . ?
C19 C20 H20A 112.8 . . ?
C21 C20 H20B 112.8 . . ?
C19 C20 H20B 112.8 . . ?
H20A C20 H20B 110.3 . . ?
C12 C21 C20 99.48(13) . . ?
C12 C21 C22 106.00(13) . . ?
C20 C21 C22 101.08(13) . . ?
C12 C21 H21 116 . . ?
C20 C21 H21 116 . . ?
C22 C21 H21 116 . . ?
C23 C22 C21 103.37(13) . . ?
C23 C22 H22A 111.1 . . ?
C21 C22 H22A 111.1 . . ?
C23 C22 H22B 111.1 . . ?
C21 C22 H22B 111.1 . . ?
H22A C22 H22B 109.1 . . ?
C22 C23 C19 103.25(13) . . ?
C22 C23 H23A 111.1 . . ?
C19 C23 H23A 111.1 . . ?
C22 C23 H23B 111.1 . . ?
C19 C23 H23B 111.1 . . ?
H23A C23 H23B 109.1 . . ?

loop_
_geom_bond_atom_site_label_1
_geom_bond_atom_site_label_2
_geom_bond_distance
_geom_bond_site_symmetry_2
_geom_bond_publ_flag
C1 C2 1.384(2) . ?
C1 C6 1.400(2) . ?
C1 H1 0.95 . ?
C2 N3 1.333(2) . ?
C2 H2 0.95 . ?
N3 C4 1.349(2) . ?
C4 C5 1.383(2) . ?
C4 H4 0.95 . ?
C5 C6 1.394(2) . ?
C5 H5 0.95 . ?
C6 C7 1.479(2) . ?
C7 N8 1.357(2) . ?
C7 C12 1.391(2) . ?
N8 N9 1.329(2) . ?
N9 C10 1.355(2) . ?
C10 C11 1.396(2) . ?
C10 C13 1.480(2) . ?
C11 C12 1.392(2) . ?
C11 C19 1.511(2) . ?
C12 C21 1.515(2) . ?
C13 C14 1.396(2) . ?
C13 C18 1.399(2) . ?
C14 C15 1.379(2) . ?
C14 H14 0.95 . ?
C15 N16 1.344(2) . ?
C15 H15 0.95 . ?
N16 C17 1.344(2) . ?
C17 C18 1.390(2) . ?
C17 H17 0.95 . ?
C18 H18 0.95 . ?
C19 C20 1.550(2) . ?
C19 C23 1.558(2) . ?
C19 H19 1 . ?
C20 C21 1.543(2) . ?
C20 H20A 0.99 . ?
C20 H20B 0.99 . ?
C21 C22 1.555(2) . ?
C21 H21 1 . ?
C22 C23 1.553(2) . ?
C22 H22A 0.99 . ?
C22 H22B 0.99 . ?
C23 H23A 0.99 . ?
C23 H23B 0.99 . ?

loop_
_geom_hbond_atom_site_label_D
_geom_hbond_atom_site_label_H
_geom_hbond_atom_site_label_A
_geom_hbond_distance_DH
_geom_hbond_distance_HA
_geom_hbond_distance_DA
_geom_hbond_angle_DHA
_geom_hbond_site_symmetry_A
_geom_hbond_publ_flag
C15 H15 N8 0.95 2.58 3.441(2) 150.4 2_645 yes
C17 H17 N3 0.95 2.44 3.334(2) 155.9 4_666 yes

loop_
_geom_torsion_atom_site_label_1
_geom_torsion_atom_site_label_2
_geom_torsion_atom_site_label_3
_geom_torsion_atom_site_label_4
_geom_torsion
_geom_torsion_site_symmetry_1
_geom_torsion_site_symmetry_2
_geom_torsion_site_symmetry_3
_geom_torsion_site_symmetry_4
_geom_torsion_publ_flag
C6 C1 C2 N3 0.3(3) . . . . ?
C1 C2 N3 C4 0.3(3) . . . . ?
C2 N3 C4 C5 -0.5(3) . . . . ?
N3 C4 C5 C6 0.0(3) . . . . ?
C4 C5 C6 C1 0.7(2) . . . . ?
C4 C5 C6 C7 179.79(15) . . . . ?
C2 C1 C6 C5 -0.8(2) . . . . ?
C2 C1 C6 C7 -179.91(15) . . . . ?
C5 C6 C7 N8 -27.6(2) . . . . ?
C1 C6 C7 N8 151.43(16) . . . . ?
C5 C6 C7 C12 150.78(17) . . . . ?
C1 C6 C7 C12 -30.1(2) . . . . ?
C12 C7 N8 N9 4.1(2) . . . . ?
C6 C7 N8 N9 -177.42(14) . . . . ?
C7 N8 N9 C10 -0.1(2) . . . . ?
N8 N9 C10 C11 -4.1(2) . . . . ?
N8 N9 C10 C13 -179.78(14) . . . . ?
N9 C10 C11 C12 4.4(2) . . . . ?
C13 C10 C11 C12 179.62(15) . . . . ?
N9 C10 C11 C19 -174.25(17) . . . . ?
C13 C10 C11 C19 1.0(3) . . . . ?
N8 C7 C12 C11 -3.6(2) . . . . ?
C6 C7 C12 C11 178.03(15) . . . . ?
N8 C7 C12 C21 174.65(16) . . . . ?
C6 C7 C12 C21 -3.7(3) . . . . ?
C10 C11 C12 C7 -0.5(2) . . . . ?
C19 C11 C12 C7 178.44(15) . . . . ?
C10 C11 C12 C21 -179.26(14) . . . . ?
C19 C11 C12 C21 -0.28(18) . . . . ?
N9 C10 C13 C14 30.1(2) . . . . ?
C11 C10 C13 C14 -145.32(17) . . . . ?
N9 C10 C13 C18 -151.07(16) . . . . ?
C11 C10 C13 C18 33.5(2) . . . . ?
C18 C13 C14 C15 -1.4(2) . . . . ?
C10 C13 C14 C15 177.49(15) . . . . ?
C13 C14 C15 N16 -0.3(3) . . . . ?
C14 C15 N16 C17 1.4(3) . . . . ?
C15 N16 C17 C18 -0.8(3) . . . . ?
N16 C17 C18 C13 -0.9(3) . . . . ?
C14 C13 C18 C17 1.9(2) . . . . ?
C10 C13 C18 C17 -176.90(15) . . . . ?
C12 C11 C19 C20 -33.75(16) . . . . ?
C10 C11 C19 C20 145.00(19) . . . . ?
C12 C11 C19 C23 70.48(16) . . . . ?
C10 C11 C19 C23 -110.8(2) . . . . ?
C11 C19 C20 C21 52.08(14) . . . . ?
C23 C19 C20 C21 -56.35(14) . . . . ?
C7 C12 C21 C20 -144.03(19) . . . . ?
C11 C12 C21 C20 34.39(16) . . . . ?
C7 C12 C21 C22 111.5(2) . . . . ?
C11 C12 C21 C22 -70.12(16) . . . . ?
C19 C20 C21 C12 -52.19(14) . . . . ?
C19 C20 C21 C22 56.31(14) . . . . ?
C12 C21 C22 C23 67.88(16) . . . . ?
C20 C21 C22 C23 -35.45(16) . . . . ?
C21 C22 C23 C19 -0.20(16) . . . . ?
C11 C19 C23 C22 -67.71(16) . . . . ?
C20 C19 C23 C22 35.56(16) . . . . ?
